data_4030347
loop_
_publ_author_name
'Desmarteau, D. D.'
'Pennington, W. T.'
'Sung, K.-S.'
'Zhu, S.-Z.'
'Scott, R.'

_publ_section_title
;
 Novel layered structures in metal salts of bis(sulfonyl) methanes
;
_journal_name_full 'European Journal of Solid State and Inorganic Chemistry'
_journal_page_first 905
_journal_page_last 917
_journal_volume 28
_journal_year 1991
_chemical_formula_sum 'C H F2 K O4 S2'
_chemical_formula_weight 218.26
_space_group_IT_number 14
_symmetry_cell_setting monoclinic
_symmetry_Int_Tables_number 14
_symmetry_space_group_name_Hall '-P 2ybc'
_symmetry_space_group_name_H-M 'P 1 21/c 1'
_cell_angle_alpha 90
_cell_angle_beta 94.22(2)
_cell_angle_gamma 90
_cell_formula_units_Z 4
_cell_length_a 5.452(1)
_cell_length_b 14.710(4)
_cell_length_c 7.929(2)
_cell_volume 634.2(3)
_diffrn_ambient_temperature 294
_diffrn_radiation_probe x-ray
_diffrn_radiation_type MoK\a
_diffrn_radiation_wavelength 0.71069
_exptl_absorpt_coefficient_mu 1.488
_exptl_crystal_density_diffrn 2.286
_exptl_crystal_F_000 432
_refine_ls_number_reflns 916
_refine_ls_R_factor_gt 0.0398
_refine_ls_wR_factor_gt 0.0604
_cod_data_source_file EJSSIC-1991-28-905-917-2.cif
_cod_data_source_block 2
_cod_original_cell_volume 634.2(2)
_cod_original_sg_symbol_H-M 'P 21/c'
_cod_database_code 4030347

loop_
_symmetry_equiv_pos_site_id
_symmetry_equiv_pos_as_xyz
1 x,y,z
2 -x,1/2+y,1/2-z
3 -x,-y,-z
4 x,1/2-y,1/2+z

loop_
_atom_site_label
_atom_site_type_symbol
_atom_site_thermal_displace_type
_atom_site_fract_x
_atom_site_fract_y
_atom_site_fract_z
_atom_site_occupancy
_atom_site_U_iso_or_equiv
K1 K Uiso 0.2260(2) 0.80150(10) 0.34890(10) 1.000 0.0290(10)
S1 S Uiso 0.7970(2) 0.60020(10) 0.14290(10) 1.000 0.0220(10)
S2 S Uiso 0.7097(2) 0.63320(10) 0.49740(10) 1.000 0.0230(10)
F1 F Uiso 0.8479(5) 0.4935(2) 0.1492(3) 1.000 0.0430(10)
F2 F Uiso 0.7458(5) 0.5349(2) 0.5727(4) 1.000 0.0450(10)
O1 O Uiso 0.6685(6) 0.6121(3) -0.0168(4) 1.000 0.0400(10)
O2 O Uiso 1.0387(5) 0.6369(2) 0.1704(4) 1.000 0.0320(10)
O3 O Uiso 0.5122(6) 0.6695(3) 0.5854(5) 1.000 0.0460(10)
O4 O Uiso 0.9480(5) 0.6714(2) 0.5276(4) 1.000 0.034(2)
C1 C Uiso 0.6151(8) 0.6222(3) 0.2965(6) 1.000 0.0260(10)
H1 H Uiso 0.470(10) 0.604(4) 0.282(7) 1.000 0.040(10)

loop_
_atom_type_symbol
_atom_type_description
_atom_type_scat_dispersion_real
_atom_type_scat_dispersion_imag
_atom_type_scat_source
C C 0.0033 0.0016 ' International Tables Vol C Tables 4.2.6.8 and 6.1.1.4'
H H 0.0000 0.0000 ' International Tables Vol C Tables 4.2.6.8 and 6.1.1.4'
F F 0.0171 0.0103 ' International Tables Vol C Tables 4.2.6.8 and 6.1.1.4'
K K 0.2009 0.2494 ' International Tables Vol C Tables 4.2.6.8 and 6.1.1.4'
O O 0.0106 0.0060 ' International Tables Vol C Tables 4.2.6.8 and 6.1.1.4'
S S 0.1246 0.1234 ' International Tables Vol C Tables 4.2.6.8 and 6.1.1.4'

loop_
_geom_angle_atom_site_label_1
_geom_angle_atom_site_label_2
_geom_angle_atom_site_label_3
_geom_angle
_geom_angle_site_symmetry_1
_geom_angle_site_symmetry_3
_geom_angle_publ_flag
O2 K1 O3 85.17(11) 1_455 . yes
O3 K1 O4 62.47(9) . 1_455 yes
F1 K1 O3 133.90(10) 2_655 . yes
O3 K1 O4 147.18(11) . 4_464 yes
O2 K1 O3 81.86(10) 4_465 . yes
O3 K1 O3 105.94(11) . 4_564 yes
O1 K1 O3 71.01(11) 4_565 . yes
O2 K1 O4 60.92(9) 1_455 1_455 yes
F1 K1 O2 140.47(9) 2_655 1_455 yes
O2 K1 O4 63.27(9) 1_455 4_464 yes
O2 K1 O2 122.41(9) 1_455 4_465 yes
O2 K1 O3 87.61(11) 1_455 4_564 yes
O1 K1 O2 142.74(11) 4_565 1_455 yes
F1 K1 O4 125.17(9) 2_655 1_455 yes
O4 K1 O4 105.32(9) 1_455 4_464 yes
O2 K1 O4 63.36(9) 4_465 1_455 yes
O3 K1 O4 146.26(12) 4_564 1_455 yes
O1 K1 O4 124.90(10) 4_565 1_455 yes
F1 K1 O4 78.66(8) 2_655 4_464 yes
F1 K1 O2 68.55(8) 2_655 4_465 yes
F1 K1 O3 86.46(11) 2_655 4_564 yes
F1 K1 O1 70.97(11) 2_655 4_565 yes
O2 K1 O4 121.66(9) 4_465 4_464 yes
O3 K1 O4 66.23(10) 4_564 4_464 yes
O1 K1 O4 129.70(10) 4_565 4_464 yes
O2 K1 O3 149.81(12) 4_465 4_564 yes
O1 K1 O2 83.01(9) 4_565 4_465 yes
O1 K1 O3 72.66(11) 4_565 4_564 yes
F1 S1 O1 102.9(2) . . yes
F1 S1 O2 102.19(17) . . yes
F1 S1 C1 106.34(19) . . yes
O1 S1 O2 118.8(2) . . yes
O1 S1 C1 110.5(2) . . yes
O2 S1 C1 114.2(2) . . yes
F2 S2 O3 103.7(2) . . yes
F2 S2 O4 102.28(17) . . yes
F2 S2 C1 107.4(2) . . yes
O3 S2 O4 118.9(2) . . yes
O3 S2 C1 108.4(2) . . yes
O4 S2 C1 114.8(2) . . yes
K1 F1 S1 161.91(16) 2_645 . yes
K1 O1 S1 137.5(2) 4_564 . yes
K1 O2 S1 131.89(17) 1_655 . yes
K1 O2 S1 110.98(16) 4_664 . yes
K1 O2 K1 91.88(9) 1_655 4_664 yes
K1 O3 S2 107.9(2) . . yes
K1 O3 K1 94.34(11) . 4_565 yes
K1 O3 S2 157.7(2) 4_565 . yes
K1 O4 S2 133.53(18) 1_655 . yes
K1 O4 S2 128.06(18) 4_665 . yes
K1 O4 K1 94.65(9) 1_655 4_665 yes
S1 C1 S2 124.6(3) . . yes
S1 C1 H1 117(4) . . no
S2 C1 H1 113(4) . . no

loop_
_geom_bond_atom_site_label_1
_geom_bond_atom_site_label_2
_geom_bond_distance
_geom_bond_site_symmetry_2
_geom_bond_publ_flag
K1 O3 3.048(4) . yes
K1 O2 2.949(3) 1_455 yes
K1 O4 2.878(3) 1_455 yes
K1 F1 2.853(3) 2_655 yes
K1 O4 2.895(3) 4_464 yes
K1 O2 2.957(3) 4_465 yes
K1 O3 2.732(4) 4_564 yes
K1 O1 2.862(4) 4_565 yes
S1 F1 1.594(3) . yes
S1 O1 1.412(3) . yes
S1 O2 1.426(3) . yes
S1 C1 1.658(5) . yes
S2 F2 1.571(3) . yes
S2 O3 1.429(4) . yes
S2 O4 1.420(3) . yes
S2 C1 1.646(5) . yes
C1 H1 0.84(5) . no

loop_
_geom_hbond_atom_site_label_D
_geom_hbond_atom_site_label_H
_geom_hbond_atom_site_label_A
_geom_hbond_distance_DH
_geom_hbond_distance_HA
_geom_hbond_distance_DA
_geom_hbond_angle_DHA
_geom_hbond_site_symmetry_A
_geom_hbond_publ_flag
C1 H1 O2 0.84(5) 2.50(6) 3.234(5) 148(5) 1_455 yes

loop_
_geom_torsion_atom_site_label_1
_geom_torsion_atom_site_label_2
_geom_torsion_atom_site_label_3
_geom_torsion_atom_site_label_4
_geom_torsion
_geom_torsion_site_symmetry_1
_geom_torsion_site_symmetry_3
_geom_torsion_site_symmetry_4
_geom_torsion_publ_flag
O2 K1 O3 S2 73.6(2) 1_455 . . no
O2 K1 O3 K1 -107.85(11) 1_455 . 4_565 no
O4 K1 O3 S2 133.2(2) 1_455 . . no
O4 K1 O3 K1 -48.24(10) 1_455 . 4_565 no
F1 K1 O3 S2 -113.3(2) 2_655 . . no
F1 K1 O3 K1 65.32(16) 2_655 . 4_565 no
O4 K1 O3 S2 58.1(3) 4_464 . . no
O4 K1 O3 K1 -123.27(16) 4_464 . 4_565 no
O2 K1 O3 S2 -162.7(2) 4_465 . . no
O2 K1 O3 K1 15.89(11) 4_465 . 4_565 no
O3 K1 O3 S2 -12.6(2) 4_564 . . no
O3 K1 O3 K1 166.03(12) 4_564 . 4_565 no
O1 K1 O3 S2 -77.3(2) 4_565 . . no
O1 K1 O3 K1 101.25(13) 4_565 . 4_565 no
O3 K1 O2 S1 116.8(2) . 1_455 1_455 no
O3 K1 O2 K1 -122.47(10) . 1_455 4_564 no
O3 K1 O4 S2 -156.7(3) . 1_455 1_455 no
O3 K1 O4 K1 44.77(10) . 1_455 4_565 no
O3 K1 O4 S2 127.3(2) . 4_464 4_464 no
O3 K1 O4 K1 -33.0(2) . 4_464 4_564 no
O3 K1 O2 S1 -151.39(18) . 4_465 4_465 no
O3 K1 O2 K1 -14.66(10) . 4_465 4_565 no
O3 K1 O3 K1 100.07(12) . 4_564 4_564 no
O3 K1 O3 S2 -76.4(7) . 4_564 4_564 no
O3 K1 O1 S1 -47.6(3) . 4_565 4_565 no
F1 S1 O1 K1 130.1(3) . . 4_564 no
O2 S1 O1 K1 -118.0(3) . . 4_564 no
C1 S1 O1 K1 16.9(4) . . 4_564 no
F1 S1 O2 K1 -145.4(2) . . 1_655 no
F1 S1 O2 K1 101.55(15) . . 4_664 no
O1 S1 O2 K1 102.2(3) . . 1_655 no
O1 S1 O2 K1 -10.8(3) . . 4_664 no
C1 S1 O2 K1 -31.1(3) . . 1_655 no
C1 S1 O2 K1 -144.1(2) . . 4_664 no
F1 S1 C1 S2 80.2(3) . . . no
O1 S1 C1 S2 -168.8(3) . . . no
O2 S1 C1 S2 -31.7(4) . . . no
F2 S2 O3 K1 -148.88(16) . . . no
F2 S2 O3 K1 34.8(7) . . 4_565 no
O4 S2 O3 K1 98.5(2) . . . no
O4 S2 O3 K1 -77.8(7) . . 4_565 no
C1 S2 O3 K1 -35.0(3) . . . no
C1 S2 O3 K1 148.7(6) . . 4_565 no
F2 S2 O4 K1 147.4(2) . . 1_655 no
F2 S2 O4 K1 -60.3(2) . . 4_665 no
O3 S2 O4 K1 -99.3(3) . . 1_655 no
O3 S2 O4 K1 53.1(3) . . 4_665 no
C1 S2 O4 K1 31.4(3) . . 1_655 no
C1 S2 O4 K1 -176.2(2) . . 4_665 no
F2 S2 C1 S1 -80.1(3) . . . no
O3 S2 C1 S1 168.5(3) . . . no
O4 S2 C1 S1 32.9(4) . . . no
